data_2231201
loop_
_publ_author_name
'Fu, Ying'
'Ye, Fei'

_publ_section_title
;
 2,2-Dichloro-1-(3,3,6-trimethyl-9-oxo-1,5-diazabicyclo[4.3.0]nonan-5-yl)ethanone
;
_journal_coeditor_code LH5271
_journal_issue 8
_journal_name_full 'Acta Crystallographica Section E'
_journal_page_first o2020
_journal_paper_doi 10.1107/S1600536811027176
_journal_volume 67
_journal_year 2011
_chemical_formula_iupac 'C12 H18 Cl2 N2 O2'
_chemical_formula_moiety 'C12 H18 Cl2 N2 O2'
_chemical_formula_sum 'C12 H18 Cl2 N2 O2'
_chemical_formula_weight 293.18
_chemical_name_systematic
;
2,2-Dichloro-1-(3,3,6-trimethyl-9-oxo-1,5-diazabicyclo[4.3.0]nonan-5-yl)ethanone
;
_space_group_IT_number 14
_symmetry_cell_setting monoclinic
_symmetry_space_group_name_Hall '-P 2ybc'
_symmetry_space_group_name_H-M 'P 1 21/c 1'
_atom_sites_solution_hydrogens geom
_atom_sites_solution_primary direct
_atom_sites_solution_secondary difmap
_cell_angle_alpha 90.00
_cell_angle_beta 115.067(11)
_cell_angle_gamma 90.00
_cell_formula_units_Z 4
_cell_length_a 9.4442(18)
_cell_length_b 14.116(3)
_cell_length_c 11.7555(16)
_cell_measurement_reflns_used 3515
_cell_measurement_temperature 298(2)
_cell_measurement_theta_max 27.07
_cell_measurement_theta_min 2.38
_cell_volume 1419.6(5)
_computing_cell_refinement 'SAINT (Bruker, 1998)'
_computing_data_collection 'SMART (Bruker, 1998)'
_computing_data_reduction 'SAINT (Bruker, 1998)'
_computing_molecular_graphics 'SHELXTL (Sheldrick, 2008)'
_computing_publication_material 'SHELXTL (Sheldrick, 2008)'
_computing_structure_refinement 'SHELXL97 (Sheldrick, 2008)'
_computing_structure_solution 'SHELXS97 (Sheldrick, 2008)'
_diffrn_ambient_temperature 298(2)
_diffrn_measured_fraction_theta_full 0.988
_diffrn_measured_fraction_theta_max 0.988
_diffrn_measurement_device_type 'Bruker SMART CCD'
_diffrn_measurement_method '\f and \w'
_diffrn_radiation_monochromator graphite
_diffrn_radiation_source 'fine-focus sealed tube'
_diffrn_radiation_type MoK\a
_diffrn_radiation_wavelength 0.71073
_diffrn_reflns_av_R_equivalents 0.0271
_diffrn_reflns_av_sigmaI/netI 0.0283
_diffrn_reflns_limit_h_max 12
_diffrn_reflns_limit_h_min -12
_diffrn_reflns_limit_k_max 18
_diffrn_reflns_limit_k_min -18
_diffrn_reflns_limit_l_max 15
_diffrn_reflns_limit_l_min -9
_diffrn_reflns_number 10829
_diffrn_reflns_theta_full 28.29
_diffrn_reflns_theta_max 28.29
_diffrn_reflns_theta_min 2.38
_exptl_absorpt_coefficient_mu 0.453
_exptl_absorpt_correction_T_max 0.8835
_exptl_absorpt_correction_T_min 0.8324
_exptl_absorpt_correction_type multi-scan
_exptl_absorpt_process_details '(SADABS; Sheldrick, 1996)'
_exptl_crystal_colour colourless
_exptl_crystal_density_diffrn 1.372
_exptl_crystal_density_method 'not measured'
_exptl_crystal_description block
_exptl_crystal_F_000 616
_exptl_crystal_size_max 0.42
_exptl_crystal_size_mid 0.40
_exptl_crystal_size_min 0.28
_refine_diff_density_max 0.330
_refine_diff_density_min -0.478
_refine_ls_extinction_method none
_refine_ls_goodness_of_fit_ref 1.035
_refine_ls_hydrogen_treatment constr
_refine_ls_matrix_type full
_refine_ls_number_parameters 166
_refine_ls_number_reflns 3492
_refine_ls_number_restraints 0
_refine_ls_restrained_S_all 1.035
_refine_ls_R_factor_all 0.0649
_refine_ls_R_factor_gt 0.0443
_refine_ls_shift/su_max 0.000
_refine_ls_shift/su_mean 0.000
_refine_ls_structure_factor_coef Fsqd
_refine_ls_weighting_details 'calc w=1/[\s^2^(Fo^2^)+(0.0683P)^2^+0.2384P] where P=(Fo^2^+2Fc^2^)/3'
_refine_ls_weighting_scheme calc
_refine_ls_wR_factor_gt 0.1138
_refine_ls_wR_factor_ref 0.1288
_reflns_number_gt 2556
_reflns_number_total 3492
_reflns_threshold_expression I>2\s(I)
_cod_data_source_file lh5271.cif
_cod_data_source_block I
_cod_original_cell_volume 1419.6(4)
_cod_original_sg_symbol_H-M 'P 21/c'
_cod_database_code 2231201
_cod_database_fobs_code 2231201

loop_
_symmetry_equiv_pos_as_xyz
'x, y, z'
'-x, y+1/2, -z+1/2'
'-x, -y, -z'
'x, -y-1/2, z-1/2'

loop_
_atom_site_type_symbol
_atom_site_label
_atom_site_fract_x
_atom_site_fract_y
_atom_site_fract_z
_atom_site_U_iso_or_equiv
_atom_site_adp_type
_atom_site_calc_flag
_atom_site_refinement_flags
_atom_site_occupancy
_atom_site_symmetry_multiplicity
Cl Cl1 0.38732(6) -0.01048(4) 0.34216(5) 0.05901(18) Uani d . 1 1
Cl Cl2 0.21200(7) -0.01735(4) 0.07141(6) 0.0696(2) Uani d . 1 1
O O1 0.43042(15) -0.18995(10) 0.24212(16) 0.0618(4) Uani d . 1 1
O O2 0.06902(18) -0.54370(10) 0.24058(16) 0.0638(4) Uani d . 1 1
N N1 0.17907(15) -0.24099(9) 0.17670(13) 0.0342(3) Uani d . 1 1
N N2 0.10521(16) -0.40443(10) 0.15860(14) 0.0388(3) Uani d . 1 1
C C1 0.2408(2) -0.07096(12) 0.21585(17) 0.0419(4) Uani d . 1 1
H H1 0.1428 -0.0703 0.2257 0.050 Uiso calc R 1 1
C C2 0.29300(19) -0.17366(12) 0.21273(17) 0.0399(4) Uani d . 1 1
C C3 0.01328(18) -0.21728(12) 0.09737(15) 0.0364(4) Uani d . 1 1
H H3A -0.0029 -0.2147 0.0102 0.044 Uiso calc R 1 1
H H3B -0.0089 -0.1549 0.1205 0.044 Uiso calc R 1 1
C C4 -0.10098(18) -0.28847(12) 0.10984(15) 0.0366(4) Uani d . 1 1
C C5 -0.2656(2) -0.26170(16) 0.0151(2) 0.0581(5) Uani d . 1 1
H H5A -0.2699 -0.2615 -0.0679 0.087 Uiso calc R 1 1
H H5B -0.2913 -0.1998 0.0346 0.087 Uiso calc R 1 1
H H5C -0.3392 -0.3070 0.0193 0.087 Uiso calc R 1 1
C C6 -0.0909(2) -0.28828(14) 0.24271(18) 0.0485(4) Uani d . 1 1
H H6A -0.1645 -0.3329 0.2480 0.073 Uiso calc R 1 1
H H6B -0.1148 -0.2261 0.2627 0.073 Uiso calc R 1 1
H H6C 0.0128 -0.3057 0.3011 0.073 Uiso calc R 1 1
C C7 -0.0579(2) -0.38544(12) 0.07744(17) 0.0419(4) Uani d . 1 1
H H7A -0.1235 -0.4337 0.0893 0.050 Uiso calc R 1 1
H H7B -0.0742 -0.3866 -0.0098 0.050 Uiso calc R 1 1
C C8 0.22976(19) -0.33990(11) 0.16558(16) 0.0367(4) Uani d . 1 1
C C9 0.2611(2) -0.34929(15) 0.04896(19) 0.0516(5) Uani d . 1 1
H H9A 0.2991 -0.4119 0.0457 0.077 Uiso calc R 1 1
H H9B 0.3380 -0.3035 0.0525 0.077 Uiso calc R 1 1
H H9C 0.1660 -0.3384 -0.0247 0.077 Uiso calc R 1 1
C C10 0.3679(2) -0.37342(13) 0.28688(18) 0.0477(4) Uani d . 1 1
H H10A 0.4655 -0.3695 0.2784 0.057 Uiso calc R 1 1
H H10B 0.3763 -0.3353 0.3582 0.057 Uiso calc R 1 1
C C11 0.3290(2) -0.47623(14) 0.3029(2) 0.0531(5) Uani d . 1 1
H H11A 0.3784 -0.5195 0.2666 0.064 Uiso calc R 1 1
H H11B 0.3628 -0.4917 0.3909 0.064 Uiso calc R 1 1
C C12 0.1545(2) -0.48091(12) 0.23385(19) 0.0454(4) Uani d . 1 1

loop_
_atom_site_aniso_label
_atom_site_aniso_U_11
_atom_site_aniso_U_22
_atom_site_aniso_U_33
_atom_site_aniso_U_12
_atom_site_aniso_U_13
_atom_site_aniso_U_23
Cl1 0.0585(3) 0.0609(3) 0.0632(3) -0.0227(2) 0.0313(3) -0.0199(2)
Cl2 0.0747(4) 0.0676(4) 0.0629(4) 0.0028(3) 0.0257(3) 0.0219(3)
O1 0.0345(7) 0.0509(8) 0.0934(12) -0.0021(6) 0.0206(7) -0.0014(7)
O2 0.0683(9) 0.0460(7) 0.0921(12) 0.0003(7) 0.0483(9) 0.0128(8)
N1 0.0325(7) 0.0336(6) 0.0362(7) -0.0005(5) 0.0141(6) -0.0005(5)
N2 0.0405(8) 0.0346(7) 0.0426(8) -0.0015(6) 0.0189(6) -0.0034(6)
C1 0.0399(9) 0.0389(9) 0.0505(10) -0.0074(7) 0.0226(8) -0.0032(8)
C2 0.0360(9) 0.0392(8) 0.0431(9) -0.0025(7) 0.0156(8) -0.0012(7)
C3 0.0345(8) 0.0391(8) 0.0329(8) 0.0000(6) 0.0116(7) 0.0019(7)
C4 0.0336(8) 0.0387(8) 0.0359(8) -0.0028(6) 0.0133(7) -0.0029(7)
C5 0.0363(10) 0.0621(12) 0.0633(13) -0.0026(9) 0.0089(9) 0.0008(10)
C6 0.0567(11) 0.0495(10) 0.0487(11) -0.0041(8) 0.0313(9) -0.0047(8)
C7 0.0418(9) 0.0404(9) 0.0412(9) -0.0073(7) 0.0153(8) -0.0097(7)
C8 0.0367(8) 0.0344(8) 0.0414(9) -0.0001(6) 0.0189(7) -0.0026(7)
C9 0.0573(11) 0.0563(11) 0.0524(11) 0.0039(9) 0.0342(10) -0.0030(9)
C10 0.0419(10) 0.0461(10) 0.0507(11) 0.0072(8) 0.0153(9) 0.0024(8)
C11 0.0530(11) 0.0509(11) 0.0594(12) 0.0123(9) 0.0278(10) 0.0129(9)
C12 0.0565(11) 0.0381(9) 0.0533(11) 0.0051(8) 0.0345(10) 0.0008(8)

loop_
_atom_type_symbol
_atom_type_description
_atom_type_scat_dispersion_real
_atom_type_scat_dispersion_imag
_atom_type_scat_source
C C 0.0033 0.0016 'International Tables Vol C Tables 4.2.6.8 and 6.1.1.4'
H H 0.0000 0.0000 'International Tables Vol C Tables 4.2.6.8 and 6.1.1.4'
Cl Cl 0.1484 0.1585 'International Tables Vol C Tables 4.2.6.8 and 6.1.1.4'
N N 0.0061 0.0033 'International Tables Vol C Tables 4.2.6.8 and 6.1.1.4'
O O 0.0106 0.0060 'International Tables Vol C Tables 4.2.6.8 and 6.1.1.4'

loop_
_geom_angle_atom_site_label_1
_geom_angle_atom_site_label_2
_geom_angle_atom_site_label_3
_geom_angle
C2 N1 C3 121.54(13)
C2 N1 C8 115.95(13)
C3 N1 C8 116.53(12)
C12 N2 C7 123.66(15)
C12 N2 C8 114.61(15)
C7 N2 C8 121.72(14)
C2 C1 Cl1 109.38(12)
C2 C1 Cl2 107.50(13)
Cl1 C1 Cl2 110.34(9)
C2 C1 H1 109.9
Cl1 C1 H1 109.9
Cl2 C1 H1 109.9
O1 C2 N1 124.36(16)
O1 C2 C1 119.10(15)
N1 C2 C1 116.54(14)
N1 C3 C4 113.10(13)
N1 C3 H3A 109.0
C4 C3 H3A 109.0
N1 C3 H3B 109.0
C4 C3 H3B 109.0
H3A C3 H3B 107.8
C7 C4 C6 110.55(14)
C7 C4 C3 107.05(14)
C6 C4 C3 110.96(14)
C7 C4 C5 109.74(15)
C6 C4 C5 110.41(16)
C3 C4 C5 108.05(15)
C4 C5 H5A 109.5
C4 C5 H5B 109.5
H5A C5 H5B 109.5
C4 C5 H5C 109.5
H5A C5 H5C 109.5
H5B C5 H5C 109.5
C4 C6 H6A 109.5
C4 C6 H6B 109.5
H6A C6 H6B 109.5
C4 C6 H6C 109.5
H6A C6 H6C 109.5
H6B C6 H6C 109.5
N2 C7 C4 108.86(13)
N2 C7 H7A 109.9
C4 C7 H7A 109.9
N2 C7 H7B 109.9
C4 C7 H7B 109.9
H7A C7 H7B 108.3
N2 C8 N1 107.82(13)
N2 C8 C9 110.68(14)
N1 C8 C9 110.48(14)
N2 C8 C10 101.88(14)
N1 C8 C10 112.40(13)
C9 C8 C10 113.16(15)
C8 C9 H9A 109.5
C8 C9 H9B 109.5
H9A C9 H9B 109.5
C8 C9 H9C 109.5
H9A C9 H9C 109.5
H9B C9 H9C 109.5
C11 C10 C8 104.57(15)
C11 C10 H10A 110.8
C8 C10 H10A 110.8
C11 C10 H10B 110.8
C8 C10 H10B 110.8
H10A C10 H10B 108.9
C12 C11 C10 104.01(15)
C12 C11 H11A 111.0
C10 C11 H11A 111.0
C12 C11 H11B 111.0
C10 C11 H11B 111.0
H11A C11 H11B 109.0
O2 C12 N2 124.68(19)
O2 C12 C11 126.95(18)
N2 C12 C11 108.34(16)

loop_
_geom_bond_atom_site_label_1
_geom_bond_atom_site_label_2
_geom_bond_distance
Cl1 C1 1.7627(18)
Cl2 C1 1.7715(19)
O1 C2 1.215(2)
O2 C12 1.224(2)
N1 C2 1.362(2)
N1 C3 1.482(2)
N1 C8 1.499(2)
N2 C12 1.348(2)
N2 C7 1.452(2)
N2 C8 1.462(2)
C1 C2 1.537(2)
C1 H1 0.9800
C3 C4 1.527(2)
C3 H3A 0.9700
C3 H3B 0.9700
C4 C7 1.522(2)
C4 C6 1.524(2)
C4 C5 1.528(2)
C5 H5A 0.9600
C5 H5B 0.9600
C5 H5C 0.9600
C6 H6A 0.9600
C6 H6B 0.9600
C6 H6C 0.9600
C7 H7A 0.9700
C7 H7B 0.9700
C8 C9 1.526(2)
C8 C10 1.544(2)
C9 H9A 0.9600
C9 H9B 0.9600
C9 H9C 0.9600
C10 C11 1.528(3)
C10 H10A 0.9700
C10 H10B 0.9700
C11 C12 1.499(3)
C11 H11A 0.9700
C11 H11B 0.9700

loop_
_geom_hbond_atom_site_label_D
_geom_hbond_atom_site_label_H
_geom_hbond_atom_site_label_A
_geom_hbond_site_symmetry_A
_geom_hbond_distance_DH
_geom_hbond_distance_HA
_geom_hbond_distance_DA
_geom_hbond_angle_DHA
C1 H1 O2 2_555 0.98 2.23 3.200(3) 170
C3 H3B O2 2_555 0.97 2.50 3.390(2) 153

loop_
_cod_related_entry_id
_cod_related_entry_database
_cod_related_entry_code
1 ChemSpider 103079
